data_4340270
loop_
_publ_author_name
'Jelliss, Paul A.'
'Mason, Justin'
'Nazzoli, Jamie M.'
'Orlando, Justin H.'
'Vinson, Albert'
'Rath, Nigam P.'
'Shaw, Michael J.'

_publ_section_title
;
 Synthesis and characterization of ruthenacarborane complexes
 incorporating chelating N-donor ligands: unexpected luminescence from the
 complex [3-CO-3,3-kappa2-Me2N(CH2)2NMe2]-closo-3,1,2-RuC2B9H11].
;
_journal_issue 1
_journal_name_full 'Inorganic chemistry'
_journal_page_first 370
_journal_page_last 385
_journal_paper_doi 10.1021/ic051463e
_journal_volume 45
_journal_year 2006
_chemical_formula_sum 'C13 H19 B9 N2 O Ru'
_chemical_formula_weight 417.66
_chemical_name_systematic
; 
 ? 
;
_space_group_IT_number 14
_symmetry_cell_setting monoclinic
_symmetry_space_group_name_Hall '-P 2yn'
_symmetry_space_group_name_H-M 'P 1 21/n 1'
_atom_sites_solution_hydrogens geom
_atom_sites_solution_primary direct
_atom_sites_solution_secondary difmap
_audit_creation_method SHELXL-97
_cell_angle_alpha 90.00
_cell_angle_beta 102.502(1)
_cell_angle_gamma 90.00
_cell_formula_units_Z 4
_cell_length_a 7.5955(2)
_cell_length_b 21.3584(6)
_cell_length_c 11.0440(3)
_cell_measurement_reflns_used 5208
_cell_measurement_temperature 170(2)
_cell_measurement_theta_max 27.39
_cell_measurement_theta_min 2.68
_cell_volume 1749.16(8)
_computing_cell_refinement 'Bruker SMART'
_computing_data_collection 'Bruker SMART'
_computing_data_reduction 'Bruker SAINT'
_computing_molecular_graphics 'Bruker-SHELXTL (Sheldrick, 2003)'
_computing_publication_material 'Bruker-SHELXTL (Sheldrick, 2003)'
_computing_structure_refinement 'Bruker-SHELXTL (Sheldrick, 2003)'
_computing_structure_solution 'Bruker-SHELXTL (Sheldrick, 2003)'
_diffrn_ambient_temperature 170(2)
_diffrn_measured_fraction_theta_full 0.996
_diffrn_measured_fraction_theta_max 0.996
_diffrn_measurement_device_type 'CCD area detector'
_diffrn_measurement_method 'phi and omega scans'
_diffrn_radiation_monochromator graphite
_diffrn_radiation_source 'fine-focus sealed tube'
_diffrn_radiation_type MoK\a
_diffrn_radiation_wavelength 0.71073
_diffrn_reflns_av_R_equivalents 0.0395
_diffrn_reflns_av_sigmaI/netI 0.0313
_diffrn_reflns_limit_h_max 9
_diffrn_reflns_limit_h_min -9
_diffrn_reflns_limit_k_max 27
_diffrn_reflns_limit_k_min -27
_diffrn_reflns_limit_l_max 14
_diffrn_reflns_limit_l_min -14
_diffrn_reflns_number 22733
_diffrn_reflns_theta_full 27.50
_diffrn_reflns_theta_max 27.50
_diffrn_reflns_theta_min 1.91
_exptl_absorpt_coefficient_mu 0.899
_exptl_absorpt_correction_T_max 0.9480
_exptl_absorpt_correction_T_min 0.8336
_exptl_absorpt_correction_type multi-scan
_exptl_absorpt_process_details sadabs
_exptl_crystal_colour yellow
_exptl_crystal_density_diffrn 1.586
_exptl_crystal_density_meas ?
_exptl_crystal_density_method 'not measured'
_exptl_crystal_description rectangular
_exptl_crystal_F_000 832
_exptl_crystal_size_max 0.21
_exptl_crystal_size_mid 0.17
_exptl_crystal_size_min 0.06
_refine_diff_density_max 0.807
_refine_diff_density_min -1.377
_refine_diff_density_rms 0.098
_refine_ls_extinction_method none
_refine_ls_goodness_of_fit_ref 1.237
_refine_ls_hydrogen_treatment mixed
_refine_ls_matrix_type full
_refine_ls_number_parameters 279
_refine_ls_number_reflns 4007
_refine_ls_number_restraints 0
_refine_ls_restrained_S_all 1.237
_refine_ls_R_factor_all 0.0594
_refine_ls_R_factor_gt 0.0530
_refine_ls_shift/su_max 0.000
_refine_ls_shift/su_mean 0.000
_refine_ls_structure_factor_coef Fsqd
_refine_ls_weighting_details 'calc w=1/[\s^2^(Fo^2^)+(0.0166P)^2^+5.5477P] where P=(Fo^2^+2Fc^2^)/3'
_refine_ls_weighting_scheme calc
_refine_ls_wR_factor_gt 0.0891
_refine_ls_wR_factor_ref 0.0911
_reflns_number_gt 3753
_reflns_number_total 4007
_reflns_threshold_expression >2sigma(I)
_cod_data_source_file ic051463esi20050826_054429.cif
_cod_data_source_block 3a
_cod_depositor_comments
;
The following automatic conversions were performed:

'_symmetry_cell_setting' value 'Monoclinic' changed to 'monoclinic'
according to
/usr/data/users/saulius/automatic-downloads/retrospective/ACS/lib/dictionaries/cif_core.dic
dictionary named 'cif_core.dic' version 2.4.2 from 2011-04-26.

Automatic conversion script
Id: cif_fix_values 2281 2013-09-26 08:29:07Z andrius 

The following automatic conversions were performed:

'_exptl_crystal_density_meas' value 'no' was changed to '?' - the
value is perceived as not measured.

Automatic conversion script
Id: cif_fix_values 3008 2015-01-20 13:52:24Z robertas 
;
_cod_original_sg_symbol_H-M P2~1~/n
_cod_database_code 4340270

loop_
_symmetry_equiv_pos_as_xyz
'x, y, z'
'-x+1/2, y+1/2, -z+1/2'
'-x, -y, -z'
'x-1/2, -y-1/2, z-1/2'

loop_
_atom_site_label
_atom_site_type_symbol
_atom_site_fract_x
_atom_site_fract_y
_atom_site_fract_z
_atom_site_U_iso_or_equiv
_atom_site_adp_type
_atom_site_occupancy
_atom_site_symmetry_multiplicity
_atom_site_calc_flag
_atom_site_refinement_flags
Ru3 Ru 0.82237(4) 0.146587(14) 0.94686(3) 0.01731(9) Uani 1 1 d .
O4 O 1.2168(4) 0.17651(16) 1.0397(3) 0.0365(8) Uani 1 1 d .
N1 N 0.7535(4) 0.24141(15) 0.9488(3) 0.0196(7) Uani 1 1 d .
N2 N 0.7599(4) 0.15924(15) 1.1246(3) 0.0203(7) Uani 1 1 d .
B4 B 0.9412(6) 0.0764(2) 0.8417(4) 0.0231(9) Uani 1 1 d .
B5 B 0.8320(6) 0.0018(2) 0.8058(4) 0.0260(10) Uani 1 1 d .
B6 B 0.6156(7) 0.0036(2) 0.8383(4) 0.0255(10) Uani 1 1 d .
B7 B 0.5903(6) 0.1346(2) 0.7791(4) 0.0209(9) Uani 1 1 d .
B8 B 0.8103(6) 0.1340(2) 0.7405(4) 0.0205(9) Uani 1 1 d .
B9 B 0.8379(6) 0.0561(2) 0.6855(4) 0.0246(9) Uani 1 1 d .
B10 B 0.6388(6) 0.0119(2) 0.6841(4) 0.0247(9) Uani 1 1 d .
B11 B 0.4868(6) 0.0601(2) 0.7424(4) 0.0232(9) Uani 1 1 d .
B12 B 0.6226(6) 0.0930(2) 0.6479(4) 0.0210(9) Uani 1 1 d .
C1 C 0.7945(5) 0.04561(18) 0.9262(3) 0.0217(8) Uani 1 1 d .
C2 C 0.5962(5) 0.07945(19) 0.8882(4) 0.0212(8) Uani 1 1 d .
C3 C 1.0644(6) 0.16671(19) 1.0080(3) 0.0235(8) Uani 1 1 d .
C10 C 0.7484(5) 0.28038(19) 0.8520(4) 0.0243(8) Uani 1 1 d .
H10A H 0.7728 0.2639 0.7774 0.029 Uiso 1 1 calc R
C11 C 0.7091(5) 0.34311(18) 0.8574(4) 0.0268(9) Uani 1 1 d .
H11A H 0.7068 0.3693 0.7875 0.032 Uiso 1 1 calc R
C12 C 0.6729(5) 0.36770(19) 0.9654(4) 0.0277(9) Uani 1 1 d .
H12A H 0.6473 0.4110 0.9713 0.033 Uiso 1 1 calc R
C13 C 0.6746(5) 0.32793(19) 1.0648(4) 0.0247(8) Uani 1 1 d .
H13A H 0.6478 0.3436 1.1393 0.030 Uiso 1 1 calc R
C14 C 0.7159(5) 0.26502(18) 1.0549(3) 0.0196(8) Uani 1 1 d .
C15 C 0.7224(5) 0.21881(18) 1.1542(4) 0.0211(8) Uani 1 1 d .
C16 C 0.6923(5) 0.2330(2) 1.2709(4) 0.0261(9) Uani 1 1 d .
H16A H 0.6694 0.2749 1.2916 0.031 Uiso 1 1 calc R
C17 C 0.6959(6) 0.1858(2) 1.3562(4) 0.0298(9) Uani 1 1 d .
H17A H 0.6766 0.1951 1.4364 0.036 Uiso 1 1 calc R
C18 C 0.7278(6) 0.1251(2) 1.3245(4) 0.0277(9) Uani 1 1 d .
H18A H 0.7266 0.0917 1.3812 0.033 Uiso 1 1 calc R
C19 C 0.7612(5) 0.11396(19) 1.2091(4) 0.0246(8) Uani 1 1 d .
H19A H 0.7865 0.0723 1.1880 0.029 Uiso 1 1 calc R
H1 H 0.828(5) 0.0261(19) 1.006(4) 0.021(11) Uiso 1 1 d .
H2 H 0.532(5) 0.0814(19) 0.947(4) 0.018(10) Uiso 1 1 d .
H4 H 1.083(6) 0.070(2) 0.875(4) 0.028(12) Uiso 1 1 d .
H5 H 0.915(6) -0.039(2) 0.830(4) 0.028(12) Uiso 1 1 d .
H6 H 0.560(6) -0.031(2) 0.886(4) 0.030(12) Uiso 1 1 d .
H7 H 0.503(5) 0.1750(19) 0.774(4) 0.021(11) Uiso 1 1 d .
H8 H 0.858(5) 0.1731(19) 0.697(4) 0.017(10) Uiso 1 1 d .
H9 H 0.919(6) 0.045(2) 0.619(4) 0.034(13) Uiso 1 1 d .
H10 H 0.593(6) -0.025(2) 0.620(4) 0.038(13) Uiso 1 1 d .
H11 H 0.349(6) 0.055(2) 0.724(4) 0.030(12) Uiso 1 1 d .
H12 H 0.561(6) 0.109(2) 0.557(4) 0.025(11) Uiso 1 1 d .

loop_
_atom_site_aniso_label
_atom_site_aniso_U_11
_atom_site_aniso_U_22
_atom_site_aniso_U_33
_atom_site_aniso_U_23
_atom_site_aniso_U_13
_atom_site_aniso_U_12
Ru3 0.02107(15) 0.01710(15) 0.01372(14) 0.00092(13) 0.00369(10) -0.00024(13)
O4 0.0283(17) 0.046(2) 0.0337(17) 0.0004(15) 0.0029(13) -0.0091(14)
N1 0.0225(15) 0.0185(16) 0.0178(15) 0.0013(13) 0.0039(12) -0.0006(12)
N2 0.0216(15) 0.0222(18) 0.0165(15) 0.0000(12) 0.0028(12) -0.0017(12)
B4 0.022(2) 0.023(2) 0.024(2) -0.0051(18) 0.0040(17) -0.0009(17)
B5 0.031(2) 0.022(2) 0.023(2) -0.0059(18) 0.0004(19) 0.0026(18)
B6 0.031(2) 0.023(2) 0.021(2) -0.0001(18) 0.0017(18) -0.0067(19)
B7 0.022(2) 0.021(2) 0.020(2) -0.0003(17) 0.0044(16) 0.0007(16)
B8 0.021(2) 0.022(2) 0.019(2) -0.0007(17) 0.0064(16) -0.0011(16)
B9 0.026(2) 0.029(2) 0.020(2) -0.0076(19) 0.0081(18) -0.0017(18)
B10 0.026(2) 0.023(2) 0.024(2) -0.0029(19) 0.0026(18) -0.0015(18)
B11 0.023(2) 0.025(2) 0.021(2) -0.0010(18) 0.0023(17) -0.0029(18)
B12 0.026(2) 0.022(2) 0.0146(19) -0.0013(17) 0.0033(16) 0.0001(17)
C1 0.025(2) 0.022(2) 0.0163(18) 0.0013(15) 0.0006(15) 0.0019(15)
C2 0.0241(19) 0.024(2) 0.0168(18) -0.0007(15) 0.0073(15) -0.0011(15)
C3 0.032(2) 0.024(2) 0.0150(17) 0.0013(15) 0.0046(16) -0.0015(16)
C10 0.030(2) 0.022(2) 0.0201(19) 0.0015(16) 0.0036(16) -0.0003(16)
C11 0.032(2) 0.019(2) 0.027(2) 0.0059(16) 0.0006(17) -0.0016(16)
C12 0.026(2) 0.017(2) 0.038(2) -0.0019(17) 0.0025(17) 0.0021(15)
C13 0.0245(19) 0.0241(19) 0.026(2) -0.0043(17) 0.0066(16) -0.0016(17)
C14 0.0150(17) 0.0224(19) 0.0207(18) -0.0032(15) 0.0022(15) -0.0033(14)
C15 0.0185(18) 0.021(2) 0.0232(19) -0.0023(16) 0.0033(15) -0.0041(14)
C16 0.031(2) 0.028(2) 0.0205(19) -0.0030(17) 0.0081(16) 0.0013(17)
C17 0.034(2) 0.039(3) 0.0188(19) -0.0009(18) 0.0100(17) 0.0006(19)
C18 0.029(2) 0.033(2) 0.022(2) 0.0064(17) 0.0083(16) -0.0038(17)
C19 0.027(2) 0.024(2) 0.0214(19) 0.0022(16) 0.0018(16) -0.0021(16)

loop_
_atom_type_symbol
_atom_type_description
_atom_type_scat_dispersion_real
_atom_type_scat_dispersion_imag
_atom_type_scat_source
C C 0.0033 0.0016 'International Tables Vol C Tables 4.2.6.8 and 6.1.1.4'
H H 0.0000 0.0000 'International Tables Vol C Tables 4.2.6.8 and 6.1.1.4'
B B 0.0013 0.0007 'International Tables Vol C Tables 4.2.6.8 and 6.1.1.4'
N N 0.0061 0.0033 'International Tables Vol C Tables 4.2.6.8 and 6.1.1.4'
O O 0.0106 0.0060 'International Tables Vol C Tables 4.2.6.8 and 6.1.1.4'
Ru Ru -1.2594 0.8363 'International Tables Vol C Tables 4.2.6.8 and 6.1.1.4'

loop_
_geom_angle_atom_site_label_1
_geom_angle_atom_site_label_2
_geom_angle_atom_site_label_3
_geom_angle
C3 Ru3 N1 90.12(15)
C3 Ru3 N2 92.04(14)
N1 Ru3 N2 76.25(12)
C3 Ru3 C1 109.41(16)
N1 Ru3 C1 160.40(13)
N2 Ru3 C1 100.72(13)
C3 Ru3 B4 82.18(17)
N1 Ru3 B4 142.65(15)
N2 Ru3 B4 140.17(15)
C1 Ru3 B4 46.53(16)
C3 Ru3 C2 153.16(16)
N1 Ru3 C2 116.62(13)
N2 Ru3 C2 92.17(13)
C1 Ru3 C2 43.80(14)
B4 Ru3 C2 77.67(16)
C3 Ru3 B8 102.28(16)
N1 Ru3 B8 99.72(14)
N2 Ru3 B8 165.20(13)
C1 Ru3 B8 78.21(15)
B4 Ru3 B8 47.55(16)
C2 Ru3 B8 76.76(15)
C3 Ru3 B7 148.01(16)
N1 Ru3 B7 88.04(14)
N2 Ru3 B7 118.38(14)
C1 Ru3 B7 76.29(15)
B4 Ru3 B7 80.12(16)
C2 Ru3 B7 43.79(15)
B8 Ru3 B7 46.87(16)
C10 N1 C14 118.6(3)
C10 N1 Ru3 123.6(3)
C14 N1 Ru3 117.8(2)
C19 N2 C15 118.6(3)
C19 N2 Ru3 125.3(3)
C15 N2 Ru3 116.1(2)
C1 B4 B9 103.3(3)
C1 B4 B5 57.5(2)
B9 B4 B5 59.2(3)
C1 B4 B8 105.1(3)
B9 B4 B8 60.0(3)
B5 B4 B8 107.5(3)
C1 B4 Ru3 65.8(2)
B9 B4 Ru3 121.9(3)
B5 B4 Ru3 119.7(3)
B8 B4 Ru3 68.3(2)
C1 B4 H4 119(2)
B9 B4 H4 120(2)
B5 B4 H4 111(2)
B8 B4 H4 132(2)
Ru3 B4 H4 113(2)
C1 B5 B6 60.4(3)
C1 B5 B9 105.2(3)
B6 B5 B9 108.4(3)
C1 B5 B10 106.0(3)
B6 B5 B10 59.7(3)
B9 B5 B10 60.3(3)
C1 B5 B4 59.2(2)
B6 B5 B4 110.0(3)
B9 B5 B4 60.1(3)
B10 B5 B4 109.0(3)
C1 B5 H5 116(2)
B6 B5 H5 119(2)
B9 B5 H5 128(2)
B10 B5 H5 129(2)
B4 B5 H5 117(2)
C2 B6 C1 56.5(2)
C2 B6 B5 103.5(3)
C1 B6 B5 58.2(2)
C2 B6 B11 58.3(2)
C1 B6 B11 104.4(3)
B5 B6 B11 108.4(3)
C2 B6 B10 104.4(3)
C1 B6 B10 105.0(3)
B5 B6 B10 60.7(3)
B11 B6 B10 60.5(3)
C2 B6 H6 116(2)
C1 B6 H6 116(2)
B5 B6 H6 126(2)
B11 B6 H6 124(2)
B10 B6 H6 134(2)
C2 B7 B12 104.4(3)
C2 B7 B11 58.6(2)
B12 B7 B11 59.7(3)
C2 B7 B8 106.3(3)
B12 B7 B8 60.2(2)
B11 B7 B8 108.9(3)
C2 B7 Ru3 66.36(19)
B12 B7 Ru3 120.3(3)
B11 B7 Ru3 120.7(3)
B8 B7 Ru3 66.51(19)
C2 B7 H7 121(2)
B12 B7 H7 124(2)
B11 B7 H7 118(2)
B8 B7 H7 125(2)
Ru3 B7 H7 108(2)
B12 B8 B9 59.5(2)
B12 B8 B4 106.5(3)
B9 B8 B4 59.4(2)
B12 B8 B7 58.5(2)
B9 B8 B7 105.5(3)
B4 B8 B7 105.8(3)
B12 B8 Ru3 118.9(3)
B9 B8 Ru3 117.8(3)
B4 B8 Ru3 64.2(2)
B7 B8 Ru3 66.62(19)
B12 B8 H8 115(2)
B9 B8 H8 120(2)
B4 B8 H8 128(2)
B7 B8 H8 121(2)
Ru3 B8 H8 115(2)
B5 B9 B10 60.0(3)
B5 B9 B12 107.0(3)
B10 B9 B12 59.9(3)
B5 B9 B4 60.7(3)
B10 B9 B4 109.3(3)
B12 B9 B4 107.9(3)
B5 B9 B8 109.1(3)
B10 B9 B8 109.4(3)
B12 B9 B8 60.1(2)
B4 B9 B8 60.6(2)
B5 B9 H9 118(2)
B10 B9 H9 119(2)
B12 B9 H9 125(2)
B4 B9 H9 121(2)
B8 B9 H9 124(2)
B6 B10 B11 59.7(3)
B6 B10 B5 59.6(3)
B11 B10 B5 107.0(3)
B6 B10 B12 107.4(3)
B11 B10 B12 59.7(3)
B5 B10 B12 107.1(3)
B6 B10 B9 107.9(3)
B11 B10 B9 107.9(3)
B5 B10 B9 59.8(3)
B12 B10 B9 60.1(3)
B6 B10 H10 119(3)
B11 B10 H10 122(3)
B5 B10 H10 121(3)
B12 B10 H10 125(3)
B9 B10 H10 123(3)
C2 B11 B6 60.0(2)
C2 B11 B12 103.6(3)
B6 B11 B12 108.0(3)
C2 B11 B10 105.3(3)
B6 B11 B10 59.8(3)
B12 B11 B10 60.4(3)
C2 B11 B7 57.7(2)
B6 B11 B7 108.4(3)
B12 B11 B7 59.5(2)
B10 B11 B7 108.2(3)
C2 B11 H11 119(2)
B6 B11 H11 118(3)
B12 B11 H11 129(2)
B10 B11 H11 126(3)
B7 B11 H11 121(3)
B7 B12 B11 60.8(3)
B7 B12 B10 108.8(3)
B11 B12 B10 59.9(3)
B7 B12 B9 108.4(3)
B11 B12 B9 108.1(3)
B10 B12 B9 60.1(3)
B7 B12 B8 61.3(2)
B11 B12 B8 110.6(3)
B10 B12 B8 109.9(3)
B9 B12 B8 60.4(2)
B7 B12 H12 120(2)
B11 B12 H12 120(2)
B10 B12 H12 122(2)
B9 B12 H12 124(2)
B8 B12 H12 120(2)
C2 C1 B5 110.0(3)
C2 C1 B4 110.9(3)
B5 C1 B4 63.3(3)
C2 C1 B6 61.4(3)
B5 C1 B6 61.4(3)
B4 C1 B6 114.3(3)
C2 C1 Ru3 69.7(2)
B5 C1 Ru3 126.8(3)
B4 C1 Ru3 67.7(2)
B6 C1 Ru3 128.1(3)
C2 C1 H1 118(3)
B5 C1 H1 115(3)
B4 C1 H1 126(2)
B6 C1 H1 108(2)
Ru3 C1 H1 109(2)
C1 C2 B7 111.9(3)
C1 C2 B11 111.7(3)
B7 C2 B11 63.8(3)
C1 C2 B6 62.1(2)
B7 C2 B6 114.8(3)
B11 C2 B6 61.7(3)
C1 C2 Ru3 66.50(19)
B7 C2 Ru3 69.8(2)
B11 C2 Ru3 128.5(3)
B6 C2 Ru3 125.7(3)
C1 C2 H2 117(3)
B7 C2 H2 124(3)
B11 C2 H2 118(3)
B6 C2 H2 112(3)
Ru3 C2 H2 105(3)
O4 C3 Ru3 175.3(4)
N1 C10 C11 122.4(4)
N1 C10 H10A 118.8
C11 C10 H10A 118.8
C10 C11 C12 119.4(4)
C10 C11 H11A 120.3
C12 C11 H11A 120.3
C11 C12 C13 118.7(4)
C11 C12 H12A 120.6
C13 C12 H12A 120.6
C12 C13 C14 119.6(4)
C12 C13 H13A 120.2
C14 C13 H13A 120.2
N1 C14 C13 121.3(4)
N1 C14 C15 114.5(3)
C13 C14 C15 124.3(4)
N2 C15 C16 120.8(4)
N2 C15 C14 115.1(3)
C16 C15 C14 124.1(4)
C17 C16 C15 119.5(4)
C17 C16 H16A 120.2
C15 C16 H16A 120.2
C16 C17 C18 119.6(4)
C16 C17 H17A 120.2
C18 C17 H17A 120.2
C19 C18 C17 118.4(4)
C19 C18 H18A 120.8
C17 C18 H18A 120.8
N2 C19 C18 123.1(4)
N2 C19 H19A 118.5
C18 C19 H19A 118.5

loop_
_geom_bond_atom_site_label_1
_geom_bond_atom_site_label_2
_geom_bond_distance
Ru3 C3 1.866(4)
Ru3 N1 2.093(3)
Ru3 N2 2.135(3)
Ru3 C1 2.174(4)
Ru3 B4 2.206(5)
Ru3 C2 2.224(4)
Ru3 B8 2.277(4)
Ru3 B7 2.279(4)
O4 C3 1.154(5)
N1 C10 1.349(5)
N1 C14 1.361(5)
N2 C19 1.342(5)
N2 C15 1.359(5)
B4 C1 1.730(6)
B4 B9 1.787(6)
B4 B5 1.799(6)
B4 B8 1.808(6)
B4 H4 1.07(4)
B5 C1 1.699(6)
B5 B6 1.757(7)
B5 B9 1.772(7)
B5 B10 1.775(6)
B5 H5 1.08(4)
B6 C2 1.728(6)
B6 C1 1.738(6)
B6 B11 1.756(6)
B6 B10 1.758(7)
B6 H6 1.05(5)
B7 C2 1.680(6)
B7 B12 1.761(6)
B7 B11 1.783(6)
B7 B8 1.812(6)
B7 H7 1.08(4)
B8 B12 1.792(6)
B8 B9 1.798(6)
B8 H8 1.07(4)
B9 B10 1.781(7)
B9 B12 1.781(6)
B9 H9 1.08(5)
B10 B11 1.769(7)
B10 B12 1.777(6)
B10 H10 1.06(5)
B11 C2 1.696(6)
B11 B12 1.765(6)
B11 H11 1.03(4)
B12 H12 1.07(4)
C1 C2 1.641(5)
C1 H1 0.96(4)
C2 H2 0.89(4)
C10 C11 1.377(5)
C10 H10A 0.9500
C11 C12 1.385(6)
C11 H11A 0.9500
C12 C13 1.385(6)
C12 H12A 0.9500
C13 C14 1.389(5)
C13 H13A 0.9500
C14 C15 1.468(5)
C15 C16 1.391(5)
C16 C17 1.375(6)
C16 H16A 0.9500
C17 C18 1.379(6)
C17 H17A 0.9500
C18 C19 1.373(6)
C18 H18A 0.9500
C19 H19A 0.9500

loop_
_geom_torsion_atom_site_label_1
_geom_torsion_atom_site_label_2
_geom_torsion_atom_site_label_3
_geom_torsion_atom_site_label_4
_geom_torsion
C3 Ru3 N1 C10 90.1(3)
N2 Ru3 N1 C10 -177.9(3)
C1 Ru3 N1 C10 -94.5(5)
B4 Ru3 N1 C10 12.9(4)
C2 Ru3 N1 C10 -92.4(3)
B8 Ru3 N1 C10 -12.4(3)
B7 Ru3 N1 C10 -58.0(3)
C3 Ru3 N1 C14 -88.5(3)
N2 Ru3 N1 C14 3.6(3)
C1 Ru3 N1 C14 86.9(5)
B4 Ru3 N1 C14 -165.7(3)
C2 Ru3 N1 C14 89.1(3)
B8 Ru3 N1 C14 169.1(3)
B7 Ru3 N1 C14 123.5(3)
C3 Ru3 N2 C19 -92.5(3)
N1 Ru3 N2 C19 177.9(3)
C1 Ru3 N2 C19 17.7(3)
B4 Ru3 N2 C19 -12.3(4)
C2 Ru3 N2 C19 61.0(3)
B8 Ru3 N2 C19 102.1(6)
B7 Ru3 N2 C19 97.8(3)
C3 Ru3 N2 C15 85.1(3)
N1 Ru3 N2 C15 -4.5(3)
C1 Ru3 N2 C15 -164.7(3)
B4 Ru3 N2 C15 165.3(3)
C2 Ru3 N2 C15 -121.4(3)
B8 Ru3 N2 C15 -80.3(6)
B7 Ru3 N2 C15 -84.6(3)
C3 Ru3 B4 C1 126.3(2)
N1 Ru3 B4 C1 -153.8(2)
N2 Ru3 B4 C1 42.6(3)
C2 Ru3 B4 C1 -35.82(19)
B8 Ru3 B4 C1 -119.1(3)
B7 Ru3 B4 C1 -80.4(2)
C3 Ru3 B4 B9 -142.7(3)
N1 Ru3 B4 B9 -62.9(4)
N2 Ru3 B4 B9 133.5(3)
C1 Ru3 B4 B9 91.0(4)
C2 Ru3 B4 B9 55.1(3)
B8 Ru3 B4 B9 -28.1(3)
B7 Ru3 B4 B9 10.5(3)
C3 Ru3 B4 B5 147.1(3)
N1 Ru3 B4 B5 -133.1(3)
N2 Ru3 B4 B5 63.3(4)
C1 Ru3 B4 B5 20.7(3)
C2 Ru3 B4 B5 -15.1(3)
B8 Ru3 B4 B5 -98.3(3)
B7 Ru3 B4 B5 -59.7(3)
C3 Ru3 B4 B8 -114.6(2)
N1 Ru3 B4 B8 -34.8(3)
N2 Ru3 B4 B8 161.6(2)
C1 Ru3 B4 B8 119.1(3)
C2 Ru3 B4 B8 83.2(2)
B7 Ru3 B4 B8 38.6(2)
B9 B4 B5 C1 -134.1(3)
B8 B4 B5 C1 -97.0(3)
Ru3 B4 B5 C1 -22.5(3)
C1 B4 B5 B6 33.9(3)
B9 B4 B5 B6 -100.2(4)
B8 B4 B5 B6 -63.1(4)
Ru3 B4 B5 B6 11.4(4)
C1 B4 B5 B9 134.1(3)
B8 B4 B5 B9 37.1(3)
Ru3 B4 B5 B9 111.6(3)
C1 B4 B5 B10 97.6(4)
B9 B4 B5 B10 -36.5(3)
B8 B4 B5 B10 0.6(4)
Ru3 B4 B5 B10 75.1(4)
C1 B5 B6 C2 35.2(3)
B9 B5 B6 C2 -62.2(4)
B10 B5 B6 C2 -99.1(3)
B4 B5 B6 C2 1.8(4)
B9 B5 B6 C1 -97.4(3)
B10 B5 B6 C1 -134.3(3)
B4 B5 B6 C1 -33.4(3)
C1 B5 B6 B11 95.9(3)
B9 B5 B6 B11 -1.6(4)
B10 B5 B6 B11 -38.5(3)
B4 B5 B6 B11 62.4(4)
C1 B5 B6 B10 134.3(3)
B9 B5 B6 B10 36.9(3)
B4 B5 B6 B10 100.9(4)
C3 Ru3 B7 C2 139.8(3)
N1 Ru3 B7 C2 -133.1(2)
N2 Ru3 B7 C2 -59.9(2)
C1 Ru3 B7 C2 35.0(2)
B4 Ru3 B7 C2 82.4(2)
B8 Ru3 B7 C2 121.6(3)
C3 Ru3 B7 B12 46.4(5)
N1 Ru3 B7 B12 133.5(3)
N2 Ru3 B7 B12 -153.3(3)
C1 Ru3 B7 B12 -58.4(3)
B4 Ru3 B7 B12 -11.0(3)
C2 Ru3 B7 B12 -93.4(3)
B8 Ru3 B7 B12 28.2(3)
C3 Ru3 B7 B11 116.9(4)
N1 Ru3 B7 B11 -156.0(3)
N2 Ru3 B7 B11 -82.8(3)
C1 Ru3 B7 B11 12.2(3)
B4 Ru3 B7 B11 59.6(3)
C2 Ru3 B7 B11 -22.8(3)
B8 Ru3 B7 B11 98.7(4)
C3 Ru3 B7 B8 18.2(4)
N1 Ru3 B7 B8 105.3(2)
N2 Ru3 B7 B8 178.49(19)
C1 Ru3 B7 B8 -86.6(2)
B4 Ru3 B7 B8 -39.1(2)
C2 Ru3 B7 B8 -121.6(3)
C1 B4 B8 B12 -59.0(4)
B9 B4 B8 B12 37.9(3)
B5 B4 B8 B12 1.1(4)
Ru3 B4 B8 B12 -114.7(3)
C1 B4 B8 B9 -96.9(3)
B5 B4 B8 B9 -36.8(3)
Ru3 B4 B8 B9 -152.5(3)
C1 B4 B8 B7 2.1(4)
B9 B4 B8 B7 99.0(3)
B5 B4 B8 B7 62.3(4)
Ru3 B4 B8 B7 -53.5(2)
C1 B4 B8 Ru3 55.6(2)
B9 B4 B8 Ru3 152.5(3)
B5 B4 B8 Ru3 115.8(3)
C2 B7 B8 B12 97.6(3)
B11 B7 B8 B12 35.9(3)
Ru3 B7 B8 B12 152.0(3)
C2 B7 B8 B9 59.6(4)
B12 B7 B8 B9 -38.0(3)
B11 B7 B8 B9 -2.1(4)
Ru3 B7 B8 B9 114.0(3)
C2 B7 B8 B4 -2.4(4)
B12 B7 B8 B4 -99.9(3)
B11 B7 B8 B4 -64.0(4)
Ru3 B7 B8 B4 52.0(2)
C2 B7 B8 Ru3 -54.4(2)
B12 B7 B8 Ru3 -152.0(3)
B11 B7 B8 Ru3 -116.1(3)
C3 Ru3 B8 B12 162.5(3)
N1 Ru3 B8 B12 -105.2(3)
N2 Ru3 B8 B12 -32.4(7)
C1 Ru3 B8 B12 54.9(3)
B4 Ru3 B8 B12 95.3(3)
C2 Ru3 B8 B12 10.0(3)
B7 Ru3 B8 B12 -27.3(3)
C3 Ru3 B8 B9 93.9(3)
N1 Ru3 B8 B9 -173.9(3)
N2 Ru3 B8 B9 -101.1(6)
C1 Ru3 B8 B9 -13.7(3)
B4 Ru3 B8 B9 26.7(3)
C2 Ru3 B8 B9 -58.6(3)
B7 Ru3 B8 B9 -95.9(3)
C3 Ru3 B8 B4 67.2(2)
N1 Ru3 B8 B4 159.5(2)
N2 Ru3 B8 B4 -127.8(5)
C1 Ru3 B8 B4 -40.4(2)
C2 Ru3 B8 B4 -85.3(2)
B7 Ru3 B8 B4 -122.6(3)
C3 Ru3 B8 B7 -170.3(2)
N1 Ru3 B8 B7 -78.0(2)
N2 Ru3 B8 B7 -5.2(6)
C1 Ru3 B8 B7 82.2(2)
B4 Ru3 B8 B7 122.6(3)
C2 Ru3 B8 B7 37.3(2)
C1 B5 B9 B10 -99.9(3)
B6 B5 B9 B10 -36.6(3)
B4 B5 B9 B10 -139.7(3)
C1 B5 B9 B12 -61.6(4)
B6 B5 B9 B12 1.7(4)
B10 B5 B9 B12 38.4(3)
B4 B5 B9 B12 -101.3(3)
C1 B5 B9 B4 39.7(3)
B6 B5 B9 B4 103.0(3)
B10 B5 B9 B4 139.7(3)
C1 B5 B9 B8 2.0(4)
B6 B5 B9 B8 65.2(4)
B10 B5 B9 B8 101.9(3)
B4 B5 B9 B8 -37.8(3)
C1 B4 B9 B5 -38.5(3)
B8 B4 B9 B5 -138.4(3)
Ru3 B4 B9 B5 -108.0(3)
C1 B4 B9 B10 -2.1(4)
B5 B4 B9 B10 36.4(3)
B8 B4 B9 B10 -102.0(3)
Ru3 B4 B9 B10 -71.6(4)
C1 B4 B9 B12 61.4(4)
B5 B4 B9 B12 99.9(4)
B8 B4 B9 B12 -38.5(3)
Ru3 B4 B9 B12 -8.1(4)
C1 B4 B9 B8 99.9(3)
B5 B4 B9 B8 138.4(3)
Ru3 B4 B9 B8 30.3(3)
B12 B8 B9 B5 -99.1(3)
B4 B8 B9 B5 37.8(3)
B7 B8 B9 B5 -61.6(4)
Ru3 B8 B9 B5 9.8(4)
B12 B8 B9 B10 -35.2(3)
B4 B8 B9 B10 101.7(3)
B7 B8 B9 B10 2.4(4)
Ru3 B8 B9 B10 73.7(4)
B4 B8 B9 B12 136.9(3)
B7 B8 B9 B12 37.5(3)
Ru3 B8 B9 B12 108.9(3)
B12 B8 B9 B4 -136.9(3)
B7 B8 B9 B4 -99.4(3)
Ru3 B8 B9 B4 -28.0(3)
C2 B6 B10 B11 -39.7(3)
C1 B6 B10 B11 -98.3(3)
B5 B6 B10 B11 -137.3(3)
C2 B6 B10 B5 97.6(3)
C1 B6 B10 B5 39.0(3)
B11 B6 B10 B5 137.3(3)
C2 B6 B10 B12 -2.3(4)
C1 B6 B10 B12 -61.0(4)
B5 B6 B10 B12 -100.0(3)
B11 B6 B10 B12 37.3(3)
C2 B6 B10 B9 61.0(4)
C1 B6 B10 B9 2.4(4)
B5 B6 B10 B9 -36.6(3)
B11 B6 B10 B9 100.7(4)
C1 B5 B10 B6 -40.3(3)
B9 B5 B10 B6 -139.0(3)
B4 B5 B10 B6 -102.6(4)
C1 B5 B10 B11 -2.5(4)
B6 B5 B10 B11 37.8(3)
B9 B5 B10 B11 -101.2(3)
B4 B5 B10 B11 -64.8(4)
C1 B5 B10 B12 60.2(4)
B6 B5 B10 B12 100.5(4)
B9 B5 B10 B12 -38.5(3)
B4 B5 B10 B12 -2.1(4)
C1 B5 B10 B9 98.7(3)
B6 B5 B10 B9 139.0(3)
B4 B5 B10 B9 36.4(3)
B5 B9 B10 B6 36.5(3)
B12 B9 B10 B6 -100.1(3)
B4 B9 B10 B6 -0.2(4)
B8 B9 B10 B6 -64.9(4)
B5 B9 B10 B11 99.6(3)
B12 B9 B10 B11 -37.0(3)
B4 B9 B10 B11 62.9(4)
B8 B9 B10 B11 -1.8(4)
B12 B9 B10 B5 -136.7(3)
B4 B9 B10 B5 -36.7(3)
B8 B9 B10 B5 -101.4(3)
B5 B9 B10 B12 136.7(3)
B4 B9 B10 B12 99.9(3)
B8 B9 B10 B12 35.3(3)
C1 B6 B11 C2 -34.0(3)
B5 B6 B11 C2 -94.8(3)
B10 B6 B11 C2 -133.4(3)
C2 B6 B11 B12 95.6(3)
C1 B6 B11 B12 61.6(4)
B5 B6 B11 B12 0.8(4)
B10 B6 B11 B12 -37.8(3)
C2 B6 B11 B10 133.4(3)
C1 B6 B11 B10 99.3(3)
B5 B6 B11 B10 38.6(3)
C2 B6 B11 B7 32.6(3)
C1 B6 B11 B7 -1.4(4)
B5 B6 B11 B7 -62.2(4)
B10 B6 B11 B7 -100.8(3)
B6 B10 B11 C2 40.7(3)
B5 B10 B11 C2 3.0(4)
B12 B10 B11 C2 -97.2(3)
B9 B10 B11 C2 -60.0(4)
B5 B10 B11 B6 -37.7(3)
B12 B10 B11 B6 -137.9(3)
B9 B10 B11 B6 -100.7(3)
B6 B10 B11 B12 137.9(3)
B5 B10 B11 B12 100.2(3)
B9 B10 B11 B12 37.2(3)
B6 B10 B11 B7 101.1(3)
B5 B10 B11 B7 63.4(4)
B12 B10 B11 B7 -36.8(3)
B9 B10 B11 B7 0.4(4)
B12 B7 B11 C2 134.1(3)
B8 B7 B11 C2 98.0(3)
Ru3 B7 B11 C2 24.6(3)
C2 B7 B11 B6 -33.5(3)
B12 B7 B11 B6 100.5(4)
B8 B7 B11 B6 64.4(4)
Ru3 B7 B11 B6 -8.9(4)
C2 B7 B11 B12 -134.1(3)
B8 B7 B11 B12 -36.1(3)
Ru3 B7 B11 B12 -109.4(3)
C2 B7 B11 B10 -96.9(3)
B12 B7 B11 B10 37.2(3)
B8 B7 B11 B10 1.1(4)
Ru3 B7 B11 B10 -72.2(4)
C2 B7 B12 B11 39.3(3)
B8 B7 B12 B11 140.0(3)
Ru3 B7 B12 B11 110.1(3)
C2 B7 B12 B10 2.2(4)
B11 B7 B12 B10 -37.1(3)
B8 B7 B12 B10 102.9(3)
Ru3 B7 B12 B10 72.9(4)
C2 B7 B12 B9 -61.6(4)
B11 B7 B12 B9 -100.9(3)
B8 B7 B12 B9 39.1(3)
Ru3 B7 B12 B9 9.2(4)
C2 B7 B12 B8 -100.7(3)
B11 B7 B12 B8 -140.0(3)
Ru3 B7 B12 B8 -29.9(3)
C2 B11 B12 B7 -38.7(3)
B6 B11 B12 B7 -101.2(3)
B10 B11 B12 B7 -138.7(3)
C2 B11 B12 B10 100.0(3)
B6 B11 B12 B10 37.5(3)
B7 B11 B12 B10 138.7(3)
C2 B11 B12 B9 62.8(4)
B6 B11 B12 B9 0.3(4)
B10 B11 B12 B9 -37.2(3)
B7 B11 B12 B9 101.4(3)
C2 B11 B12 B8 -1.6(4)
B6 B11 B12 B8 -64.1(4)
B10 B11 B12 B8 -101.6(3)
B7 B11 B12 B8 37.0(3)
B6 B10 B12 B7 0.2(4)
B11 B10 B12 B7 37.5(3)
B5 B10 B12 B7 -62.6(4)
B9 B10 B12 B7 -100.9(3)
B6 B10 B12 B11 -37.3(3)
B5 B10 B12 B11 -100.1(3)
B9 B10 B12 B11 -138.4(3)
B6 B10 B12 B9 101.1(3)
B11 B10 B12 B9 138.4(3)
B5 B10 B12 B9 38.3(3)
B6 B10 B12 B8 65.6(4)
B11 B10 B12 B8 102.9(3)
B5 B10 B12 B8 2.8(4)
B9 B10 B12 B8 -35.5(3)
B5 B9 B12 B7 63.1(4)
B10 B9 B12 B7 101.5(3)
B4 B9 B12 B7 -0.8(4)
B8 B9 B12 B7 -39.5(3)
B5 B9 B12 B11 -1.2(4)
B10 B9 B12 B11 37.2(3)
B4 B9 B12 B11 -65.2(4)
B8 B9 B12 B11 -103.9(3)
B5 B9 B12 B10 -38.4(3)
B4 B9 B12 B10 -102.4(4)
B8 B9 B12 B10 -141.1(3)
B5 B9 B12 B8 102.7(3)
B10 B9 B12 B8 141.1(3)
B4 B9 B12 B8 38.7(3)
B9 B8 B12 B7 136.5(3)
B4 B8 B12 B7 98.7(3)
Ru3 B8 B12 B7 29.5(3)
B9 B8 B12 B11 99.7(3)
B4 B8 B12 B11 61.9(4)
B7 B8 B12 B11 -36.8(3)
Ru3 B8 B12 B11 -7.3(4)
B9 B8 B12 B10 35.4(3)
B4 B8 B12 B10 -2.4(4)
B7 B8 B12 B10 -101.1(3)
Ru3 B8 B12 B10 -71.6(4)
B4 B8 B12 B9 -37.8(3)
B7 B8 B12 B9 -136.5(3)
Ru3 B8 B12 B9 -107.0(3)
B6 B5 C1 C2 -38.9(3)
B9 B5 C1 C2 63.9(4)
B10 B5 C1 C2 1.1(4)
B4 B5 C1 C2 104.0(3)
B6 B5 C1 B4 -142.9(3)
B9 B5 C1 B4 -40.1(3)
B10 B5 C1 B4 -103.0(3)
B9 B5 C1 B6 102.8(3)
B10 B5 C1 B6 40.0(3)
B4 B5 C1 B6 142.9(3)
B6 B5 C1 Ru3 -118.0(3)
B9 B5 C1 Ru3 -15.2(4)
B10 B5 C1 Ru3 -78.1(4)
B4 B5 C1 Ru3 24.9(3)
B9 B4 C1 C2 -63.3(4)
B5 B4 C1 C2 -102.6(3)
B8 B4 C1 C2 -1.2(4)
Ru3 B4 C1 C2 56.0(2)
B9 B4 C1 B5 39.3(3)
B8 B4 C1 B5 101.4(3)
Ru3 B4 C1 B5 158.6(3)
B9 B4 C1 B6 3.8(4)
B5 B4 C1 B6 -35.5(3)
B8 B4 C1 B6 65.9(4)
Ru3 B4 C1 B6 123.1(3)
B9 B4 C1 Ru3 -119.3(3)
B5 B4 C1 Ru3 -158.6(3)
B8 B4 C1 Ru3 -57.2(2)
B5 B6 C1 C2 137.8(3)
B11 B6 C1 C2 34.8(3)
B10 B6 C1 C2 97.5(3)
C2 B6 C1 B5 -137.8(3)
B11 B6 C1 B5 -103.0(3)
B10 B6 C1 B5 -40.2(3)
C2 B6 C1 B4 -101.6(3)
B5 B6 C1 B4 36.2(3)
B11 B6 C1 B4 -66.8(4)
B10 B6 C1 B4 -4.0(4)
C2 B6 C1 Ru3 -21.7(3)
B5 B6 C1 Ru3 116.1(4)
B11 B6 C1 Ru3 13.1(5)
B10 B6 C1 Ru3 75.9(4)
C3 Ru3 C1 C2 177.9(2)
N1 Ru3 C1 C2 2.8(5)
N2 Ru3 C1 C2 81.9(2)
B4 Ru3 C1 C2 -124.3(3)
B8 Ru3 C1 C2 -83.1(2)
B7 Ru3 C1 C2 -35.0(2)
C3 Ru3 C1 B5 -81.8(3)
N1 Ru3 C1 B5 103.1(5)
N2 Ru3 C1 B5 -177.8(3)
B4 Ru3 C1 B5 -24.0(3)
C2 Ru3 C1 B5 100.3(4)
B8 Ru3 C1 B5 17.2(3)
B7 Ru3 C1 B5 65.3(3)
C3 Ru3 C1 B4 -57.8(2)
N1 Ru3 C1 B4 127.1(4)
N2 Ru3 C1 B4 -153.8(2)
C2 Ru3 C1 B4 124.3(3)
B8 Ru3 C1 B4 41.2(2)
B7 Ru3 C1 B4 89.3(2)
C3 Ru3 C1 B6 -161.9(3)
N1 Ru3 C1 B6 23.0(6)
N2 Ru3 C1 B6 102.1(3)
B4 Ru3 C1 B6 -104.1(4)
C2 Ru3 C1 B6 20.2(3)
B8 Ru3 C1 B6 -62.8(3)
B7 Ru3 C1 B6 -14.8(3)
B5 C1 C2 B7 -68.4(4)
B4 C1 C2 B7 -0.3(4)
B6 C1 C2 B7 -107.4(3)
Ru3 C1 C2 B7 54.6(3)
B5 C1 C2 B11 0.9(4)
B4 C1 C2 B11 69.0(4)
B6 C1 C2 B11 -38.0(3)
Ru3 C1 C2 B11 123.9(3)
B5 C1 C2 B6 38.9(3)
B4 C1 C2 B6 107.0(3)
Ru3 C1 C2 B6 161.9(3)
B5 C1 C2 Ru3 -123.0(3)
B4 C1 C2 Ru3 -54.9(2)
B6 C1 C2 Ru3 -161.9(3)
B12 B7 C2 C1 64.4(4)
B11 B7 C2 C1 104.2(3)
B8 B7 C2 C1 1.7(4)
Ru3 B7 C2 C1 -52.7(2)
B12 B7 C2 B11 -39.9(3)
B8 B7 C2 B11 -102.5(3)
Ru3 B7 C2 B11 -157.0(3)
B12 B7 C2 B6 -3.9(4)
B11 B7 C2 B6 35.9(3)
B8 B7 C2 B6 -66.5(4)
Ru3 B7 C2 B6 -121.0(3)
B12 B7 C2 Ru3 117.1(3)
B11 B7 C2 Ru3 157.0(3)
B8 B7 C2 Ru3 54.5(2)
B6 B11 C2 C1 38.2(3)
B12 B11 C2 C1 -65.0(4)
B10 B11 C2 C1 -2.5(4)
B7 B11 C2 C1 -104.6(3)
B6 B11 C2 B7 142.8(3)
B12 B11 C2 B7 39.6(3)
B10 B11 C2 B7 102.1(3)
B12 B11 C2 B6 -103.2(3)
B10 B11 C2 B6 -40.6(3)
B7 B11 C2 B6 -142.8(3)
B6 B11 C2 Ru3 114.8(4)
B12 B11 C2 Ru3 11.6(4)
B10 B11 C2 Ru3 74.1(4)
B7 B11 C2 Ru3 -28.0(3)
B5 B6 C2 C1 -36.0(3)
B11 B6 C2 C1 -139.4(3)
B10 B6 C2 C1 -98.7(3)
C1 B6 C2 B7 102.7(3)
B5 B6 C2 B7 66.8(4)
B11 B6 C2 B7 -36.7(3)
B10 B6 C2 B7 4.0(4)
C1 B6 C2 B11 139.4(3)
B5 B6 C2 B11 103.5(3)
B10 B6 C2 B11 40.8(3)
C1 B6 C2 Ru3 20.5(3)
B5 B6 C2 Ru3 -15.5(4)
B11 B6 C2 Ru3 -118.9(3)
B10 B6 C2 Ru3 -78.2(4)
C3 Ru3 C2 C1 -4.4(4)
N1 Ru3 C2 C1 -178.96(18)
N2 Ru3 C2 C1 -103.3(2)
B4 Ru3 C2 C1 37.8(2)
B8 Ru3 C2 C1 86.7(2)
B7 Ru3 C2 C1 126.4(3)
C3 Ru3 C2 B7 -130.8(3)
N1 Ru3 C2 B7 54.7(2)
N2 Ru3 C2 B7 130.4(2)
C1 Ru3 C2 B7 -126.4(3)
B4 Ru3 C2 B7 -88.5(2)
B8 Ru3 C2 B7 -39.7(2)
C3 Ru3 C2 B11 -104.1(4)
N1 Ru3 C2 B11 81.3(4)
N2 Ru3 C2 B11 157.0(3)
C1 Ru3 C2 B11 -99.7(4)
B4 Ru3 C2 B11 -61.9(3)
B8 Ru3 C2 B11 -13.0(3)
B7 Ru3 C2 B11 26.7(3)
C3 Ru3 C2 B6 -24.1(5)
N1 Ru3 C2 B6 161.3(3)
N2 Ru3 C2 B6 -123.0(3)
C1 Ru3 C2 B6 -19.7(3)
B4 Ru3 C2 B6 18.1(3)
B8 Ru3 C2 B6 67.0(3)
B7 Ru3 C2 B6 106.6(4)
N1 Ru3 C3 O4 -133(5)
N2 Ru3 C3 O4 151(5)
C1 Ru3 C3 O4 49(5)
B4 Ru3 C3 O4 10(5)
C2 Ru3 C3 O4 52(5)
B8 Ru3 C3 O4 -33(5)
B7 Ru3 C3 O4 -47(5)
C14 N1 C10 C11 1.0(6)
Ru3 N1 C10 C11 -177.6(3)
N1 C10 C11 C12 -0.1(6)
C10 C11 C12 C13 -1.0(6)
C11 C12 C13 C14 1.3(6)
C10 N1 C14 C13 -0.6(5)
Ru3 N1 C14 C13 178.0(3)
C10 N1 C14 C15 179.1(3)
Ru3 N1 C14 C15 -2.3(4)
C12 C13 C14 N1 -0.5(6)
C12 C13 C14 C15 179.8(4)
C19 N2 C15 C16 2.3(5)
Ru3 N2 C15 C16 -175.5(3)
C19 N2 C15 C14 -177.5(3)
Ru3 N2 C15 C14 4.8(4)
N1 C14 C15 N2 -1.7(5)
C13 C14 C15 N2 178.0(3)
N1 C14 C15 C16 178.6(3)
C13 C14 C15 C16 -1.7(6)
N2 C15 C16 C17 -1.7(6)
C14 C15 C16 C17 178.0(4)
C15 C16 C17 C18 -0.6(6)
C16 C17 C18 C19 2.2(6)
C15 N2 C19 C18 -0.5(6)
Ru3 N2 C19 C18 177.0(3)
C17 C18 C19 N2 -1.7(6)
